data_2237619
loop_
_publ_author_name
'Moreno-Fuquen, Rodolfo'
'Hernandez, Geraldine'
'Ellena, Javier'
'De Simone, Carlos A.'
'Tenorio, Juan C.'

_publ_section_title
;
 5-Chloroquinolin-8-yl furan-2-carboxylate
;
_journal_coeditor_code GG2111
_journal_issue 4
_journal_name_full 'Acta Crystallographica Section E'
_journal_page_first o501
_journal_paper_doi 10.1107/S1600536813005667
_journal_volume 69
_journal_year 2013
_chemical_formula_iupac 'C14 H8 Cl N O3'
_chemical_formula_moiety 'C14 H8 Cl N O3'
_chemical_formula_sum 'C14 H8 Cl N O3'
_chemical_formula_weight 273.66
_chemical_melting_point 389.0(10)
_chemical_name_common '5-chloroquinolin-8-yl furan-2-carboxylate'
_chemical_name_systematic
;
5-Chloroquinolin-8-yl furan-2-carboxylate
;
_space_group_IT_number 14
_symmetry_cell_setting monoclinic
_symmetry_space_group_name_Hall '-P 2ybc'
_symmetry_space_group_name_H-M 'P 1 21/c 1'
_atom_sites_solution_hydrogens geom
_atom_sites_solution_primary direct
_atom_sites_solution_secondary difmap
_audit_creation_method SHELXL-97
_cell_angle_alpha 90.00
_cell_angle_beta 102.1130(10)
_cell_angle_gamma 90.00
_cell_formula_units_Z 4
_cell_length_a 4.07140(10)
_cell_length_b 23.7463(7)
_cell_length_c 12.7698(4)
_cell_measurement_reflns_used 2589
_cell_measurement_temperature 295
_cell_measurement_theta_max 26.33
_cell_measurement_theta_min 3.05
_cell_volume 1207.11(6)
_computing_cell_refinement 'SCALEPACK (Otwinowski & Minor, 1997)'
_computing_data_collection 'COLLECT (Nonius, 2000)'
_computing_data_reduction 'DENZO and SCALEPACK (Otwinowski & Minor, 1997)'
_computing_molecular_graphics 'ORTEP-3 for Windows (Farrugia, 2012) and Mercury (Macrae <i>et al.</i>, 2006)'
_computing_publication_material 'WinGX (Farrugia, 2012)'
_computing_structure_refinement 'SHELXL97 (Sheldrick, 2008)'
_computing_structure_solution 'SHELXS97 (Sheldrick, 2008)'
_diffrn_ambient_temperature 295
_diffrn_measured_fraction_theta_full 0.996
_diffrn_measured_fraction_theta_max 0.996
_diffrn_measurement_device '95mm CCD camera on \k-goniostat'
_diffrn_measurement_device_type 'Nonius KappaCCD'
_diffrn_measurement_method 'CCD rotation images, thick slices'
_diffrn_radiation_monochromator graphite
_diffrn_radiation_source 'fine-focus sealed tube'
_diffrn_radiation_type MoK\a
_diffrn_radiation_wavelength 0.71073
_diffrn_reflns_av_R_equivalents 0.0174
_diffrn_reflns_av_sigmaI/netI 0.0262
_diffrn_reflns_limit_h_max 5
_diffrn_reflns_limit_h_min -5
_diffrn_reflns_limit_k_max 27
_diffrn_reflns_limit_k_min -29
_diffrn_reflns_limit_l_max 15
_diffrn_reflns_limit_l_min -15
_diffrn_reflns_number 4385
_diffrn_reflns_theta_full 26.33
_diffrn_reflns_theta_max 26.33
_diffrn_reflns_theta_min 3.05
_diffrn_standards_number 0
_exptl_absorpt_coefficient_mu 0.318
_exptl_absorpt_correction_type none
_exptl_crystal_colour colourless
_exptl_crystal_density_diffrn 1.506
_exptl_crystal_density_method 'not measured'
_exptl_crystal_description needle
_exptl_crystal_F_000 560
_exptl_crystal_size_max 0.35
_exptl_crystal_size_mid 0.09
_exptl_crystal_size_min 0.09
_refine_diff_density_max 0.163
_refine_diff_density_min -0.294
_refine_ls_extinction_method none
_refine_ls_goodness_of_fit_ref 1.032
_refine_ls_hydrogen_treatment constr
_refine_ls_matrix_type full
_refine_ls_number_parameters 172
_refine_ls_number_reflns 2440
_refine_ls_number_restraints 0
_refine_ls_restrained_S_all 1.032
_refine_ls_R_factor_all 0.0593
_refine_ls_R_factor_gt 0.0429
_refine_ls_shift/su_max 0.000
_refine_ls_shift/su_mean 0.000
_refine_ls_structure_factor_coef Fsqd
_refine_ls_weighting_details 'calc w=1/[\s^2^(Fo^2^)+(0.0636P)^2^+0.2631P] where P=(Fo^2^+2Fc^2^)/3'
_refine_ls_weighting_scheme calc
_refine_ls_wR_factor_gt 0.1085
_refine_ls_wR_factor_ref 0.1192
_reflns_number_gt 1906
_reflns_number_total 2440
_reflns_threshold_expression I>2\s(I)
_cod_data_source_file gg2111.cif
_cod_data_source_block I
_cod_original_sg_symbol_H-M 'P 21/c'
_cod_database_code 2237619
_cod_database_fobs_code 2237619

loop_
_symmetry_equiv_pos_as_xyz
'x, y, z'
'-x, y+1/2, -z+1/2'
'-x, -y, -z'
'x, -y-1/2, z-1/2'

loop_
_atom_site_type_symbol
_atom_site_label
_atom_site_fract_x
_atom_site_fract_y
_atom_site_fract_z
_atom_site_U_iso_or_equiv
_atom_site_adp_type
_atom_site_calc_flag
_atom_site_refinement_flags
_atom_site_occupancy
_atom_site_symmetry_multiplicity
Cl Cl1 0.86765(17) 0.10906(3) 1.01429(4) 0.0852(3) Uani d . 1 1
O O3 -0.0985(4) 0.21415(5) 0.32844(10) 0.0617(4) Uani d . 1 1
O O2 0.3216(4) 0.22368(6) 0.53277(11) 0.0735(4) Uani d . 1 1
O O1 0.1366(3) 0.13797(5) 0.56894(10) 0.0590(4) Uani d . 1 1
N N1 0.5632(4) 0.05097(6) 0.61584(11) 0.0518(4) Uani d . 1 1
C C9 0.5359(4) 0.08729(7) 0.69653(13) 0.0442(4) Uani d . 1 1
C C3 0.9075(5) 0.02976(8) 0.82623(15) 0.0578(5) Uani d . 1 1
H H3 1.0231 0.0221 0.8956 0.069 Uiso calc R 1 1
C C4 0.7073(4) 0.07857(7) 0.80464(13) 0.0470(4) Uani d . 1 1
C C10 0.1468(4) 0.18356(7) 0.50701(13) 0.0471(4) Uani d . 1 1
C C8 0.3285(5) 0.13513(7) 0.67304(14) 0.0491(4) Uani d . 1 1
C C6 0.4679(5) 0.16529(8) 0.85564(15) 0.0592(5) Uani d . 1 1
H H6 0.4485 0.1917 0.9078 0.071 Uiso calc R 1 1
C C2 0.9304(5) -0.00590(9) 0.74516(17) 0.0630(5) Uani d . 1 1
H H2 1.0611 -0.0383 0.7585 0.076 Uiso calc R 1 1
C C12 -0.2882(5) 0.13064(8) 0.36831(15) 0.0540(4) Uani d . 1 1
H H12 -0.3217 0.0982 0.4054 0.065 Uiso calc R 1 1
C C11 -0.0828(4) 0.17374(7) 0.40520(13) 0.0456(4) Uani d . 1 1
C C7 0.2944(5) 0.17315(8) 0.74910(16) 0.0568(5) Uani d . 1 1
H H7 0.1566 0.2044 0.7310 0.068 Uiso calc R 1 1
C C14 -0.3227(6) 0.19455(10) 0.24173(16) 0.0668(6) Uani d . 1 1
H H14 -0.3837 0.2136 0.1769 0.080 Uiso calc R 1 1
C C5 0.6638(5) 0.11902(8) 0.88183(14) 0.0540(5) Uani d . 1 1
C C1 0.7556(5) 0.00645(8) 0.64139(16) 0.0592(5) Uani d . 1 1
H H1 0.7767 -0.0184 0.5869 0.071 Uiso calc R 1 1
C C13 -0.4431(5) 0.14454(10) 0.26179(16) 0.0654(5) Uani d . 1 1
H H13 -0.5989 0.1229 0.2149 0.078 Uiso calc R 1 1

loop_
_atom_site_aniso_label
_atom_site_aniso_U_11
_atom_site_aniso_U_22
_atom_site_aniso_U_33
_atom_site_aniso_U_12
_atom_site_aniso_U_13
_atom_site_aniso_U_23
Cl1 0.1006(5) 0.1148(5) 0.0337(3) 0.0015(4) -0.0007(3) -0.0047(3)
O3 0.0868(9) 0.0501(7) 0.0449(7) 0.0020(6) 0.0064(7) 0.0084(5)
O2 0.1084(11) 0.0582(8) 0.0486(8) -0.0317(8) 0.0048(7) 0.0004(6)
O1 0.0734(8) 0.0500(7) 0.0447(7) -0.0140(6) -0.0080(6) 0.0094(6)
N1 0.0647(9) 0.0509(8) 0.0395(8) -0.0130(7) 0.0102(7) -0.0050(6)
C9 0.0526(10) 0.0451(9) 0.0344(8) -0.0115(7) 0.0079(7) 0.0001(7)
C3 0.0614(11) 0.0620(11) 0.0475(10) -0.0011(9) 0.0056(8) 0.0094(9)
C4 0.0513(10) 0.0520(10) 0.0369(8) -0.0089(8) 0.0077(7) 0.0027(7)
C10 0.0581(10) 0.0434(9) 0.0403(9) -0.0011(8) 0.0115(7) 0.0006(7)
C8 0.0585(10) 0.0470(9) 0.0383(9) -0.0095(8) 0.0023(7) 0.0038(7)
C6 0.0748(13) 0.0603(11) 0.0448(10) -0.0083(10) 0.0175(9) -0.0107(8)
C2 0.0687(12) 0.0553(11) 0.0659(13) 0.0038(9) 0.0160(10) 0.0043(9)
C12 0.0557(10) 0.0539(10) 0.0499(10) -0.0021(8) 0.0051(8) 0.0021(8)
C11 0.0543(10) 0.0435(9) 0.0395(9) 0.0061(7) 0.0109(7) 0.0039(7)
C7 0.0650(11) 0.0503(10) 0.0543(11) -0.0005(9) 0.0108(9) 0.0003(8)
C14 0.0805(14) 0.0729(14) 0.0418(10) 0.0171(11) 0.0008(9) 0.0058(9)
C5 0.0609(11) 0.0663(12) 0.0339(9) -0.0085(9) 0.0080(8) -0.0027(8)
C1 0.0717(12) 0.0515(10) 0.0564(12) -0.0082(9) 0.0181(9) -0.0094(9)
C13 0.0626(12) 0.0755(14) 0.0508(11) 0.0014(10) -0.0047(9) -0.0035(10)

loop_
_atom_type_symbol
_atom_type_description
_atom_type_scat_dispersion_real
_atom_type_scat_dispersion_imag
_atom_type_scat_source
C C 0.0033 0.0016 'International Tables Vol C Tables 4.2.6.8 and 6.1.1.4'
H H 0.0000 0.0000 'International Tables Vol C Tables 4.2.6.8 and 6.1.1.4'
N N 0.0061 0.0033 'International Tables Vol C Tables 4.2.6.8 and 6.1.1.4'
O O 0.0106 0.0060 'International Tables Vol C Tables 4.2.6.8 and 6.1.1.4'
Cl Cl 0.1484 0.1585 'International Tables Vol C Tables 4.2.6.8 and 6.1.1.4'

loop_
_geom_angle_atom_site_label_1
_geom_angle_atom_site_label_2
_geom_angle_atom_site_label_3
_geom_angle
C14 O3 C11 105.45(15)
C10 O1 C8 121.21(13)
C1 N1 C9 117.31(15)
N1 C9 C8 119.22(14)
N1 C9 C4 122.55(16)
C8 C9 C4 118.23(15)
C2 C3 C4 119.58(17)
C2 C3 H3 120.2
C4 C3 H3 120.2
C3 C4 C5 125.02(16)
C3 C4 C9 117.01(16)
C5 C4 C9 117.96(16)
O2 C10 O1 124.77(16)
O2 C10 C11 127.56(16)
O1 C10 C11 107.65(14)
C7 C8 O1 122.00(17)
C7 C8 C9 122.11(16)
O1 C8 C9 115.62(15)
C5 C6 C7 119.68(17)
C5 C6 H6 120.2
C7 C6 H6 120.2
C3 C2 C1 119.34(19)
C3 C2 H2 120.3
C1 C2 H2 120.3
C11 C12 C13 106.20(17)
C11 C12 H12 126.9
C13 C12 H12 126.9
C12 C11 O3 110.63(15)
C12 C11 C10 132.30(16)
O3 C11 C10 117.05(15)
C8 C7 C6 119.90(18)
C8 C7 H7 120.0
C6 C7 H7 120.0
C13 C14 O3 111.11(17)
C13 C14 H14 124.4
O3 C14 H14 124.4
C6 C5 C4 122.09(17)
C6 C5 Cl1 119.07(15)
C4 C5 Cl1 118.83(15)
N1 C1 C2 124.20(18)
N1 C1 H1 117.9
C2 C1 H1 117.9
C14 C13 C12 106.60(18)
C14 C13 H13 126.7
C12 C13 H13 126.7

loop_
_geom_bond_atom_site_label_1
_geom_bond_atom_site_label_2
_geom_bond_distance
Cl1 C5 1.7370(18)
O1 C8 1.395(2)
O1 C10 1.347(2)
O2 C10 1.193(2)
O3 C11 1.364(2)
O3 C14 1.361(2)
N1 C1 1.316(2)
N1 C9 1.366(2)
C1 C2 1.397(3)
C1 H1 0.9300
C2 C3 1.356(3)
C2 H2 0.9300
C3 C4 1.410(3)
C3 H3 0.9300
C4 C5 1.414(3)
C4 C9 1.425(2)
C5 C6 1.358(3)
C6 C7 1.408(3)
C6 H6 0.9300
C7 C8 1.355(3)
C7 H7 0.9300
C8 C9 1.410(2)
C10 C11 1.452(2)
C11 C12 1.343(2)
C12 C13 1.413(3)
C12 H12 0.9300
C13 C14 1.330(3)
C13 H13 0.9300
C14 H14 0.9300

loop_
_geom_hbond_atom_site_label_D
_geom_hbond_atom_site_label_H
_geom_hbond_atom_site_label_A
_geom_hbond_site_symmetry_A
_geom_hbond_distance_DH
_geom_hbond_distance_HA
_geom_hbond_distance_DA
_geom_hbond_angle_DHA
C14 H14 O2 4_465 0.93 2.47 3.371(2) 162.3

loop_
_geom_torsion_atom_site_label_1
_geom_torsion_atom_site_label_2
_geom_torsion_atom_site_label_3
_geom_torsion_atom_site_label_4
_geom_torsion
C1 N1 C9 C8 -179.10(16)
C1 N1 C9 C4 0.3(2)
C2 C3 C4 C5 -179.79(18)
C2 C3 C4 C9 0.4(3)
N1 C9 C4 C3 -0.7(2)
C8 C9 C4 C3 178.71(15)
N1 C9 C4 C5 179.51(16)
C8 C9 C4 C5 -1.1(2)
C8 O1 C10 O2 2.3(3)
C8 O1 C10 C11 -179.13(15)
C10 O1 C8 C7 59.4(2)
C10 O1 C8 C9 -126.42(17)
N1 C9 C8 C7 -179.07(17)
C4 C9 C8 C7 1.5(3)
N1 C9 C8 O1 6.8(2)
C4 C9 C8 O1 -172.65(14)
C4 C3 C2 C1 0.2(3)
C13 C12 C11 O3 0.0(2)
C13 C12 C11 C10 -178.50(18)
C14 O3 C11 C12 0.0(2)
C14 O3 C11 C10 178.79(16)
O2 C10 C11 C12 179.9(2)
O1 C10 C11 C12 1.4(3)
O2 C10 C11 O3 1.4(3)
O1 C10 C11 O3 -177.05(15)
O1 C8 C7 C6 173.41(16)
C9 C8 C7 C6 -0.4(3)
C5 C6 C7 C8 -1.2(3)
C11 O3 C14 C13 -0.1(2)
C7 C6 C5 C4 1.6(3)
C7 C6 C5 Cl1 -178.39(14)
C3 C4 C5 C6 179.78(18)
C9 C4 C5 C6 -0.4(3)
C3 C4 C5 Cl1 -0.2(3)
C9 C4 C5 Cl1 179.55(12)
C9 N1 C1 C2 0.4(3)
C3 C2 C1 N1 -0.6(3)
O3 C14 C13 C12 0.1(2)
C11 C12 C13 C14 -0.1(2)

loop_
_cod_related_entry_id
_cod_related_entry_database
_cod_related_entry_code
1 ChemSpider 609746
